data_4085639
loop_
_publ_author_name
'Espina, Manuela'
'Rivilla, Ivan'
'Conde, Ana'
'D\'iaz-Requejo, M. Mar'
'P\'erez, Pedro J.'
'\'Alvarez, Eleuterio'
'Fern\'andez, Rosario'
'Lassaletta, Jos\'e M.'

_publ_section_title
;
 Chiral, Sterically Demanding N-Heterocyclic Carbenes Fused into a
 Heterobiaryl Skeleton: Design, Synthesis, and Structural Analysis
;
_journal_name_full Organometallics
_journal_page_first 150320082744001
_journal_paper_doi 10.1021/acs.organomet.5b00046
_journal_year 2015
_chemical_absolute_configuration rmad
_chemical_formula_moiety '2(C29 H24 Au Cl F N3), C H2 Cl2, 3(H2 O)'
_chemical_formula_sum 'C29.5 H28 Au Cl2 F N3 O1.5'
_chemical_formula_weight 735.41
_chemical_name_systematic
; 
 ? 
;
_space_group_IT_number 19
_symmetry_cell_setting orthorhombic
_symmetry_space_group_name_Hall 'P 2ac 2ab'
_symmetry_space_group_name_H-M 'P 21 21 21'
_atom_sites_solution_hydrogens geom
_atom_sites_solution_primary direct
_atom_sites_solution_secondary difmap
_audit_creation_method SHELXL-97
_cell_angle_alpha 90.00
_cell_angle_beta 90.00
_cell_angle_gamma 90.00
_cell_formula_units_Z 8
_cell_length_a 13.7911(17)
_cell_length_b 19.584(3)
_cell_length_c 22.609(3)
_cell_measurement_reflns_used 9907
_cell_measurement_temperature 173(2)
_cell_measurement_theta_max 23.08
_cell_measurement_theta_min 2.33
_cell_volume 6106.3(14)
_computing_cell_refinement 'APEX2 Software Suite'
_computing_data_collection 'APEX2 Software Suite (Bruker, 2005)'
_computing_data_reduction 'APEX2 Software Suite'
_computing_molecular_graphics 'SHELXTL (Sheldrick, 1997b)'
_computing_publication_material SHELXTL
_computing_structure_refinement 'SHELXL97 (Sheldrick, 1997a)'
_computing_structure_solution 'SIR2002 (Burla et al., 2003)'
_diffrn_ambient_temperature 173(2)
_diffrn_detector_area_resol_mean 8.26
_diffrn_measured_fraction_theta_full 0.993
_diffrn_measured_fraction_theta_max 0.993
_diffrn_measurement_device_type
; 
 Bruker-Nonius X8kappa APEX II CCD area detector 
;
_diffrn_measurement_method 'phi and omega scans with narrow frames'
_diffrn_radiation_monochromator graphite
_diffrn_radiation_source 'fine-focus sealed tube'
_diffrn_radiation_type MoK\a
_diffrn_radiation_wavelength 0.71073
_diffrn_reflns_av_R_equivalents 0.0931
_diffrn_reflns_av_sigmaI/netI 0.1162
_diffrn_reflns_limit_h_max 17
_diffrn_reflns_limit_h_min -19
_diffrn_reflns_limit_k_max 25
_diffrn_reflns_limit_k_min -26
_diffrn_reflns_limit_l_max 32
_diffrn_reflns_limit_l_min -19
_diffrn_reflns_number 72611
_diffrn_reflns_theta_full 30.51
_diffrn_reflns_theta_max 30.51
_diffrn_reflns_theta_min 1.73
_diffrn_standards_decay_% 0
_exptl_absorpt_coefficient_mu 5.027
_exptl_absorpt_correction_T_max 0.4501
_exptl_absorpt_correction_T_min 0.3663
_exptl_absorpt_correction_type multi-scan
_exptl_absorpt_process_details
; 
 APEX2 Software Suite; Bruker 2005. 
;
_exptl_crystal_colour colourless
_exptl_crystal_density_diffrn 1.600
_exptl_crystal_density_method 'not measured'
_exptl_crystal_description prism
_exptl_crystal_F_000 2880
_exptl_crystal_size_max 0.25
_exptl_crystal_size_mid 0.18
_exptl_crystal_size_min 0.16
_refine_diff_density_max 1.877
_refine_diff_density_min -1.739
_refine_diff_density_rms 0.192
_refine_ls_abs_structure_details 'Flack H D (1983), Acta Cryst. A39, 876-881'
_refine_ls_abs_structure_Flack 0.004(8)
_refine_ls_extinction_method none
_refine_ls_goodness_of_fit_ref 1.013
_refine_ls_hydrogen_treatment constr
_refine_ls_matrix_type full
_refine_ls_number_parameters 685
_refine_ls_number_reflns 17622
_refine_ls_number_restraints 0
_refine_ls_restrained_S_all 1.022
_refine_ls_R_factor_all 0.1389
_refine_ls_R_factor_gt 0.0583
_refine_ls_shift/su_max 0.001
_refine_ls_shift/su_mean 0.000
_refine_ls_structure_factor_coef Fsqd
_refine_ls_weighting_details 'calc w=1/[\s^2^(Fo^2^)+(0.0865P)^2^+0.0000P] where P=(Fo^2^+2Fc^2^)/3'
_refine_ls_weighting_scheme calc
_refine_ls_wR_factor_gt 0.1384
_refine_ls_wR_factor_ref 0.1742
_reflns_number_gt 9802
_reflns_number_total 17622
_reflns_threshold_expression >2sigma(I)
_cod_data_source_file om5b00046_si_001.cif
_cod_data_source_block 9b
_cod_depositor_comments
;
The following automatic conversions were performed:

'_symmetry_cell_setting' value 'Orthorhombic' changed to
'orthorhombic' according to
/usr/data/users/saulius/crontab/automatic-downloads/rss-feeds/ACS/lib/dictionaries/cif_core.dic
dictionary named 'cif_core.dic' version 2.4.2 from 2011-04-26.

Automatic conversion script
Id: cif_fix_values 3105 2015-03-04 15:46:00Z robertas 
;
_cod_database_code 4085639

loop_
_symmetry_equiv_pos_as_xyz
'x, y, z'
'-x+1/2, -y, z+1/2'
'-x, y+1/2, -z+1/2'
'x+1/2, -y+1/2, -z'

loop_
_atom_site_label
_atom_site_type_symbol
_atom_site_fract_x
_atom_site_fract_y
_atom_site_fract_z
_atom_site_U_iso_or_equiv
_atom_site_adp_type
_atom_site_occupancy
_atom_site_symmetry_multiplicity
_atom_site_calc_flag
_atom_site_refinement_flags
Au1 Au 0.61168(3) 0.10480(2) 0.26062(2) 0.04273(12) Uani 1 1 d U
Cl1 Cl 0.7269(2) 0.1493(2) 0.19927(15) 0.0628(9) Uani 1 1 d U
F1 F 0.9241(7) 0.2123(6) 0.3373(6) 0.113(4) Uani 1 1 d U
N1 N 0.5254(7) 0.0470(5) 0.3722(4) 0.0471(19) Uani 1 1 d U
N2 N 0.4225(7) 0.0441(5) 0.3013(5) 0.051(2) Uani 1 1 d U
N3 N 0.3864(6) 0.0554(5) 0.2443(5) 0.056(2) Uani 1 1 d U
C1 C 0.5177(8) 0.0650(6) 0.3145(5) 0.046(2) Uani 1 1 d U
C2 C 0.3774(9) 0.0132(6) 0.3486(6) 0.059(3) Uani 1 1 d U
H2 H 0.3133 -0.0044 0.3489 0.071 Uiso 1 1 d R
C3 C 0.4411(9) 0.0119(6) 0.3941(6) 0.055(3) Uani 1 1 d U
C4 C 0.4394(11) -0.0150(7) 0.4500(6) 0.067(3) Uani 1 1 d U
H4 H 0.3837 -0.0383 0.4642 0.080 Uiso 1 1 d R
C5 C 0.5187(13) -0.0072(8) 0.4848(7) 0.079(4) Uani 1 1 d U
H5 H 0.5171 -0.0229 0.5246 0.095 Uiso 1 1 d R
C6 C 0.6043(12) 0.0246(6) 0.4628(6) 0.065(3) Uani 1 1 d U
H6 H 0.6609 0.0247 0.4868 0.078 Uiso 1 1 d R
C7 C 0.6081(10) 0.0543(6) 0.4106(5) 0.050(2) Uani 1 1 d U
C8 C 0.6927(7) 0.0955(6) 0.3888(5) 0.045(2) Uani 1 1 d U
C9 C 0.6849(9) 0.1657(6) 0.3883(6) 0.058(3) Uani 1 1 d U
H9 H 0.6258 0.1864 0.4002 0.070 Uiso 1 1 d R
C10 C 0.7620(10) 0.2055(7) 0.3711(7) 0.067(3) Uani 1 1 d U
H10 H 0.7570 0.2539 0.3720 0.080 Uiso 1 1 d R
C11 C 0.8471(10) 0.1740(8) 0.3540(7) 0.072(4) Uani 1 1 d U
C12 C 0.8581(9) 0.1061(8) 0.3557(7) 0.068(3) Uani 1 1 d U
H12 H 0.9184 0.0855 0.3461 0.082 Uiso 1 1 d R
C13 C 0.7767(9) 0.0657(6) 0.3724(6) 0.061(3) Uani 1 1 d U
H13 H 0.7814 0.0173 0.3720 0.074 Uiso 1 1 d R
C14 C 0.3114(10) 0.0023(8) 0.2222(7) 0.070(3) Uani 1 1 d U
H14 H 0.2548 -0.0016 0.2496 0.085 Uiso 1 1 d R
C15 C 0.2814(13) 0.0376(10) 0.1632(9) 0.105(6) Uani 1 1 d U
H15A H 0.3259 0.0234 0.1312 0.126 Uiso 1 1 d R
H15B H 0.2141 0.0260 0.1518 0.126 Uiso 1 1 d R
C16 C 0.2929(11) 0.1101(9) 0.1743(6) 0.074(3) Uani 1 1 d U
H16A H 0.2276 0.1304 0.1786 0.089 Uiso 1 1 d R
H16B H 0.3255 0.1327 0.1405 0.089 Uiso 1 1 d R
C17 C 0.3524(8) 0.1246(7) 0.2319(7) 0.062(3) Uani 1 1 d U
H17 H 0.4100 0.1533 0.2216 0.074 Uiso 1 1 d R
C18 C 0.3634(10) -0.0650(8) 0.2129(6) 0.063(3) Uani 1 1 d U
C19 C 0.4450(10) -0.0724(10) 0.1794(6) 0.080(4) Uani 1 1 d U
H19 H 0.4758 -0.0334 0.1629 0.096 Uiso 1 1 d R
C20 C 0.4805(14) -0.1394(12) 0.1702(9) 0.107(5) Uani 1 1 d U
H20 H 0.5371 -0.1447 0.1467 0.129 Uiso 1 1 d R
C21 C 0.4385(16) -0.1956(13) 0.1930(11) 0.122(6) Uani 1 1 d U
H21 H 0.4643 -0.2398 0.1860 0.146 Uiso 1 1 d R
C22 C 0.3573(15) -0.1870(10) 0.2253(9) 0.103(5) Uani 1 1 d U
H22 H 0.3265 -0.2259 0.2418 0.124 Uiso 1 1 d R
C23 C 0.3173(12) -0.1227(8) 0.2362(7) 0.079(4) Uani 1 1 d U
H23 H 0.2606 -0.1174 0.2597 0.095 Uiso 1 1 d R
C24 C 0.2972(10) 0.1602(7) 0.2785(6) 0.063(3) Uani 1 1 d U
C25 C 0.2141(11) 0.1352(9) 0.3055(6) 0.070(3) Uani 1 1 d U
H25 H 0.1945 0.0898 0.2967 0.085 Uiso 1 1 d R
C26 C 0.1677(15) 0.1706(10) 0.3455(7) 0.091(5) Uani 1 1 d U
H26 H 0.1127 0.1515 0.3647 0.110 Uiso 1 1 d R
C27 C 0.1991(18) 0.2377(11) 0.3576(9) 0.117(6) Uani 1 1 d U
H27 H 0.1637 0.2639 0.3856 0.141 Uiso 1 1 d R
C28 C 0.2738(18) 0.2662(12) 0.3296(10) 0.129(7) Uani 1 1 d U
H28 H 0.2934 0.3116 0.3383 0.155 Uiso 1 1 d R
C29 C 0.3231(17) 0.2283(10) 0.2905(8) 0.109(6) Uani 1 1 d U
H29 H 0.3781 0.2474 0.2714 0.130 Uiso 1 1 d R
Au2 Au 0.52255(3) 0.08335(3) 0.86909(2) 0.05148(14) Uani 1 1 d U
Cl2 Cl 0.3790(3) 0.0389(3) 0.8391(2) 0.1087(18) Uani 1 1 d U
F2 F 0.4494(9) 0.0428(9) 0.6509(5) 0.155(5) Uani 1 1 d U
N4 N 0.7371(6) 0.1218(4) 0.8687(4) 0.0412(18) Uani 1 1 d U
N5 N 0.6722(7) 0.1340(5) 0.9537(4) 0.047(2) Uani 1 1 d U
N6 N 0.5953(6) 0.1361(5) 0.9969(4) 0.0441(19) Uani 1 1 d U
C30 C 0.6477(7) 0.1171(6) 0.8966(5) 0.042(2) Uani 1 1 d U
C31 C 0.7676(8) 0.1492(6) 0.9623(6) 0.046(2) Uani 1 1 d U
H31 H 0.7980 0.1630 0.9981 0.056 Uiso 1 1 d R
C32 C 0.8103(8) 0.1399(6) 0.9082(6) 0.047(2) Uani 1 1 d U
C33 C 0.9100(8) 0.1408(7) 0.8859(7) 0.061(3) Uani 1 1 d U
H33 H 0.9623 0.1548 0.9105 0.073 Uiso 1 1 d R
C34 C 0.9259(10) 0.1225(7) 0.8306(7) 0.071(3) Uani 1 1 d U
H34 H 0.9907 0.1197 0.8165 0.086 Uiso 1 1 d R
C35 C 0.8506(10) 0.1069(8) 0.7918(6) 0.067(3) Uani 1 1 d U
H35 H 0.8674 0.0954 0.7523 0.081 Uiso 1 1 d R
C36 C 0.7522(9) 0.1057(7) 0.8063(5) 0.055(2) Uani 1 1 d U
C37 C 0.6772(9) 0.0905(7) 0.7673(5) 0.061(3) Uani 1 1 d U
C38 C 0.6046(11) 0.1386(9) 0.7525(6) 0.079(4) Uani 1 1 d U
H38 H 0.6017 0.1802 0.7740 0.095 Uiso 1 1 d R
C39 C 0.5373(14) 0.1257(12) 0.7068(8) 0.109(5) Uani 1 1 d U
H39 H 0.4984 0.1610 0.6904 0.131 Uiso 1 1 d R
C40 C 0.5297(13) 0.0582(12) 0.6884(8) 0.103(5) Uani 1 1 d U
C41 C 0.5948(12) 0.0102(11) 0.7038(7) 0.089(4) Uani 1 1 d U
H41 H 0.5906 -0.0342 0.6869 0.106 Uiso 1 1 d R
C42 C 0.6649(10) 0.0241(8) 0.7423(6) 0.071(3) Uani 1 1 d U
H42 H 0.7082 -0.0110 0.7540 0.086 Uiso 1 1 d R
C43 C 0.6208(9) 0.1039(6) 1.0545(5) 0.050(2) Uani 1 1 d U
H43 H 0.6754 0.1293 1.0735 0.060 Uiso 1 1 d R
C44 C 0.5287(9) 0.1161(7) 1.0881(6) 0.056(3) Uani 1 1 d U
H44A H 0.5414 0.1193 1.1311 0.067 Uiso 1 1 d R
H44B H 0.4814 0.0790 1.0809 0.067 Uiso 1 1 d R
C45 C 0.4910(9) 0.1838(8) 1.0629(6) 0.065(3) Uani 1 1 d U
H45A H 0.4956 0.2197 1.0936 0.078 Uiso 1 1 d R
H45B H 0.4223 0.1793 1.0508 0.078 Uiso 1 1 d R
C46 C 0.5558(8) 0.2033(7) 1.0090(5) 0.049(2) Uani 1 1 d U
H46 H 0.5131 0.2174 0.9755 0.059 Uiso 1 1 d R
C47 C 0.6478(10) 0.0264(7) 1.0492(6) 0.060(3) Uani 1 1 d U
C48 C 0.6029(14) -0.0157(8) 1.0075(7) 0.081(4) Uani 1 1 d U
H48 H 0.5568 0.0022 0.9804 0.097 Uiso 1 1 d R
C49 C 0.6205(14) -0.0860(8) 1.0096(8) 0.089(4) Uani 1 1 d U
H49 H 0.5889 -0.1155 0.9824 0.107 Uiso 1 1 d R
C50 C 0.6919(15) -0.1132(8) 1.0480(8) 0.090(4) Uani 1 1 d U
H50 H 0.7065 -0.1606 1.0479 0.108 Uiso 1 1 d R
C51 C 0.7384(12) -0.0694(8) 1.0895(8) 0.078(4) Uani 1 1 d U
H51 H 0.7845 -0.0873 1.1166 0.094 Uiso 1 1 d R
C52 C 0.7145(11) 0.0011(7) 1.0903(7) 0.068(3) Uani 1 1 d U
H52 H 0.7460 0.0306 1.1175 0.081 Uiso 1 1 d R
C53 C 0.6242(9) 0.2570(6) 1.0206(5) 0.051(3) Uani 1 1 d U
C54 C 0.6695(10) 0.2709(7) 1.0779(6) 0.060(3) Uani 1 1 d U
H54 H 0.6495 0.2427 1.1099 0.071 Uiso 1 1 d R
C55 C 0.7381(10) 0.3196(7) 1.0877(6) 0.061(3) Uani 1 1 d U
H55 H 0.7651 0.3262 1.1259 0.073 Uiso 1 1 d R
C56 C 0.7642(11) 0.3608(7) 1.0404(7) 0.069(3) Uani 1 1 d U
H56 H 0.8111 0.3956 1.0467 0.083 Uiso 1 1 d R
C57 C 0.7249(9) 0.3512(7) 0.9841(6) 0.058(3) Uani 1 1 d U
H57 H 0.7449 0.3794 0.9521 0.070 Uiso 1 1 d R
C58 C 0.6581(9) 0.3010(7) 0.9753(5) 0.053(3) Uani 1 1 d U
H58 H 0.6312 0.2944 0.9370 0.064 Uiso 1 1 d R
Cl3 Cl 0.4247(3) 0.3373(3) 0.9073(2) 0.0946(14) Uani 1 1 d DU
Cl4 Cl 0.5323(4) 0.3143(3) 0.8009(3) 0.1211(19) Uani 1 1 d DU
C59 C 0.4473(10) 0.2774(8) 0.8455(5) 0.077(4) Uani 1 1 d DU
H59A H 0.4709 0.2331 0.8609 0.092 Uiso 1 1 d R
H59B H 0.3868 0.2693 0.8230 0.092 Uiso 1 1 d R
O1 O 0.4036(7) 0.1913(5) 0.4415(5) 0.081(3) Uani 1 1 d .
H1O1 H 0.3856 0.1640 0.4145 0.097 Uiso 1 1 d R
H2O1 H 0.3988 0.1761 0.4787 0.097 Uiso 1 1 d R
O2 O 0.633(2) 0.3253(9) 0.4856(7) 0.250(16) Uani 1 1 d .
H1O2 H 0.6635 0.2879 0.4880 0.300 Uiso 1 1 d R
H2O2 H 0.6031 0.3128 0.4545 0.300 Uiso 1 1 d R
O3 O 0.1728(12) 0.0439(8) 0.4914(10) 0.214(11) Uani 1 1 d D
H1O3 H 0.2117 0.0585 0.4648 0.257 Uiso 1 1 d RD
H2O3 H 0.1447 0.0509 0.5253 0.257 Uiso 1 1 d RD

loop_
_atom_site_aniso_label
_atom_site_aniso_U_11
_atom_site_aniso_U_22
_atom_site_aniso_U_33
_atom_site_aniso_U_23
_atom_site_aniso_U_13
_atom_site_aniso_U_12
Au1 0.03072(17) 0.0462(2) 0.0513(2) 0.0014(2) -0.00057(18) -0.00162(18)
Cl1 0.0461(16) 0.083(2) 0.0594(19) 0.0147(17) 0.0030(14) -0.0100(16)
F1 0.065(5) 0.103(7) 0.171(10) 0.039(7) 0.005(6) -0.038(5)
N1 0.040(4) 0.044(5) 0.057(4) -0.001(4) 0.009(4) -0.004(4)
N2 0.039(4) 0.048(6) 0.066(5) 0.002(4) 0.008(4) -0.014(4)
N3 0.028(4) 0.059(5) 0.080(6) 0.002(5) -0.009(4) -0.007(4)
C1 0.030(4) 0.050(7) 0.059(5) 0.001(5) -0.003(4) 0.009(4)
C2 0.046(6) 0.054(7) 0.077(6) 0.001(6) 0.014(5) -0.010(5)
C3 0.051(6) 0.048(7) 0.068(6) 0.003(6) 0.012(5) -0.004(5)
C4 0.065(7) 0.064(9) 0.071(7) 0.006(7) 0.022(5) -0.019(7)
C5 0.098(9) 0.072(9) 0.068(8) 0.021(7) 0.009(6) -0.019(8)
C6 0.086(8) 0.049(7) 0.059(7) 0.018(6) -0.012(6) -0.023(7)
C7 0.057(5) 0.036(5) 0.056(6) 0.007(5) -0.002(5) -0.009(5)
C8 0.038(4) 0.042(5) 0.054(6) 0.008(5) -0.009(4) -0.007(4)
C9 0.051(6) 0.044(5) 0.080(9) 0.011(6) -0.013(6) -0.002(5)
C10 0.062(6) 0.042(6) 0.097(10) 0.019(7) -0.018(7) -0.015(5)
C11 0.048(5) 0.069(7) 0.098(10) 0.028(8) -0.022(6) -0.023(5)
C12 0.044(5) 0.067(6) 0.094(10) -0.006(8) 0.011(6) -0.003(5)
C13 0.053(6) 0.043(6) 0.088(9) -0.008(7) -0.002(6) 0.003(4)
C14 0.046(6) 0.077(6) 0.088(9) -0.006(6) -0.010(6) -0.013(5)
C15 0.091(11) 0.099(8) 0.125(12) 0.001(9) -0.070(10) -0.009(10)
C16 0.074(8) 0.097(8) 0.052(6) 0.001(6) -0.004(6) 0.015(8)
C17 0.035(5) 0.063(6) 0.088(8) 0.003(5) -0.004(5) 0.003(5)
C18 0.065(7) 0.076(6) 0.050(7) -0.010(5) -0.009(5) -0.012(5)
C19 0.057(7) 0.120(10) 0.063(8) -0.015(8) -0.002(6) -0.012(7)
C20 0.073(10) 0.146(12) 0.104(12) -0.058(11) -0.008(9) 0.016(9)
C21 0.095(11) 0.111(10) 0.160(18) -0.054(11) -0.062(10) 0.006(10)
C22 0.113(12) 0.079(7) 0.118(14) 0.008(10) -0.054(9) -0.028(8)
C23 0.081(9) 0.090(7) 0.067(8) 0.007(8) -0.014(7) -0.029(7)
C24 0.068(7) 0.058(6) 0.063(7) 0.009(5) -0.009(5) 0.006(6)
C25 0.069(8) 0.080(8) 0.063(8) -0.006(6) 0.004(6) 0.006(6)
C26 0.108(12) 0.091(10) 0.076(10) -0.008(8) 0.017(8) 0.029(8)
C27 0.143(15) 0.094(11) 0.115(14) -0.030(10) 0.037(11) 0.023(10)
C28 0.166(18) 0.102(12) 0.119(15) -0.029(11) 0.043(12) 0.001(11)
C29 0.157(15) 0.081(9) 0.088(12) -0.015(8) 0.033(10) -0.026(10)
Au2 0.0348(2) 0.0662(3) 0.0535(3) -0.0201(2) -0.0069(2) 0.0093(2)
Cl2 0.0409(17) 0.182(5) 0.103(3) -0.073(3) -0.015(2) -0.006(2)
F2 0.106(9) 0.252(16) 0.108(9) -0.044(10) -0.042(7) 0.011(9)
N4 0.033(3) 0.040(5) 0.051(4) 0.007(4) -0.001(3) 0.000(3)
N5 0.044(4) 0.047(5) 0.051(4) 0.003(4) -0.004(3) -0.005(4)
N6 0.041(4) 0.049(4) 0.043(4) -0.005(4) 0.002(4) -0.009(4)
C30 0.039(4) 0.043(6) 0.045(5) -0.003(5) -0.001(4) -0.006(4)
C31 0.034(4) 0.046(7) 0.059(5) 0.002(5) -0.008(4) -0.006(5)
C32 0.038(4) 0.040(6) 0.064(6) 0.005(5) -0.005(4) 0.001(5)
C33 0.034(5) 0.054(7) 0.094(8) 0.008(6) 0.006(5) 0.000(5)
C34 0.049(6) 0.063(9) 0.102(9) 0.010(7) 0.028(5) 0.002(6)
C35 0.065(5) 0.075(9) 0.062(7) 0.022(7) 0.017(5) 0.022(7)
C36 0.056(5) 0.053(7) 0.056(5) 0.002(5) 0.011(4) 0.013(6)
C37 0.059(6) 0.081(7) 0.043(6) -0.001(6) 0.007(4) 0.027(6)
C38 0.081(9) 0.093(8) 0.063(9) 0.000(7) -0.009(7) 0.030(7)
C39 0.090(11) 0.154(11) 0.084(11) -0.010(10) -0.040(8) 0.052(10)
C40 0.073(9) 0.161(13) 0.073(10) -0.031(10) -0.021(7) 0.028(9)
C41 0.079(9) 0.126(11) 0.061(9) -0.025(8) -0.004(7) 0.010(8)
C42 0.058(7) 0.084(7) 0.071(9) -0.010(7) 0.001(6) 0.020(6)
C43 0.048(5) 0.055(5) 0.048(5) -0.005(5) -0.003(4) -0.002(5)
C44 0.045(5) 0.065(7) 0.058(6) -0.012(5) 0.005(5) -0.009(5)
C45 0.045(6) 0.087(8) 0.063(7) -0.002(6) 0.005(5) 0.000(5)
C46 0.035(5) 0.067(6) 0.045(6) -0.005(4) -0.007(4) 0.009(4)
C47 0.071(8) 0.047(5) 0.062(7) 0.005(5) 0.013(5) -0.008(5)
C48 0.100(11) 0.057(6) 0.084(9) 0.002(6) 0.000(8) -0.023(7)
C49 0.108(11) 0.059(7) 0.100(10) -0.009(7) 0.020(8) -0.022(8)
C50 0.130(13) 0.037(7) 0.102(11) 0.014(6) 0.034(8) 0.000(7)
C51 0.077(9) 0.063(7) 0.095(10) 0.025(7) 0.019(7) 0.004(7)
C52 0.080(9) 0.049(6) 0.074(8) 0.014(6) 0.015(6) -0.006(6)
C53 0.062(7) 0.055(6) 0.037(5) -0.003(4) -0.005(5) 0.005(5)
C54 0.079(8) 0.056(7) 0.044(6) -0.001(5) -0.013(6) 0.006(6)
C55 0.071(8) 0.053(7) 0.059(6) -0.017(5) -0.015(6) 0.018(5)
C56 0.072(9) 0.047(7) 0.088(8) -0.016(6) -0.003(7) 0.003(6)
C57 0.056(7) 0.057(7) 0.060(6) 0.006(6) 0.011(6) 0.010(5)
C58 0.059(7) 0.061(7) 0.040(6) 0.000(5) -0.003(5) 0.014(5)
Cl3 0.067(2) 0.135(4) 0.081(3) 0.003(3) 0.001(2) 0.022(3)
Cl4 0.115(4) 0.122(4) 0.126(4) -0.010(3) 0.056(3) 0.008(3)
C59 0.069(9) 0.102(12) 0.060(8) 0.009(6) -0.010(6) -0.023(8)
O1 0.076(7) 0.077(7) 0.090(7) -0.004(5) -0.019(6) 0.021(6)
O2 0.51(4) 0.127(14) 0.117(12) -0.039(10) -0.17(2) 0.09(2)
O3 0.150(14) 0.081(10) 0.41(3) -0.053(15) 0.175(18) -0.007(10)

loop_
_atom_type_symbol
_atom_type_description
_atom_type_scat_dispersion_real
_atom_type_scat_dispersion_imag
_atom_type_scat_source
C C 0.0033 0.0016 'International Tables Vol C Tables 4.2.6.8 and 6.1.1.4'
H H 0.0000 0.0000 'International Tables Vol C Tables 4.2.6.8 and 6.1.1.4'
Cl Cl 0.1484 0.1585 'International Tables Vol C Tables 4.2.6.8 and 6.1.1.4'
N N 0.0061 0.0033 'International Tables Vol C Tables 4.2.6.8 and 6.1.1.4'
F F 0.0171 0.0103 'International Tables Vol C Tables 4.2.6.8 and 6.1.1.4'
O O 0.0106 0.0060 'International Tables Vol C Tables 4.2.6.8 and 6.1.1.4'
Au Au -2.0133 8.8022 'International Tables Vol C Tables 4.2.6.8 and 6.1.1.4'

loop_
_geom_angle_atom_site_label_1
_geom_angle_atom_site_label_2
_geom_angle_atom_site_label_3
_geom_angle
C1 Au1 Cl1 177.7(3)
C1 N1 C3 113.2(10)
C1 N1 C7 128.0(10)
C3 N1 C7 118.6(10)
C2 N2 N3 128.6(10)
C2 N2 C1 112.6(11)
N3 N2 C1 118.8(9)
N2 N3 C17 115.9(10)
N2 N3 C14 115.3(10)
C17 N3 C14 110.3(9)
N1 C1 N2 101.6(10)
N1 C1 Au1 131.0(8)
N2 C1 Au1 127.3(9)
C3 C2 N2 107.8(11)
C3 C2 H2 126.3
N2 C2 H2 125.9
C2 C3 C4 134.3(13)
C2 C3 N1 104.7(11)
C4 C3 N1 121.0(13)
C5 C4 C3 118.6(13)
C5 C4 H4 120.7
C3 C4 H4 120.6
C4 C5 C6 121.0(13)
C4 C5 H5 119.6
C6 C5 H5 119.4
C7 C6 C5 122.6(14)
C7 C6 H6 118.5
C5 C6 H6 118.9
C6 C7 N1 117.7(12)
C6 C7 C8 124.2(12)
N1 C7 C8 118.0(9)
C13 C8 C9 119.8(11)
C13 C8 C7 121.6(11)
C9 C8 C7 118.6(11)
C10 C9 C8 120.5(13)
C10 C9 H9 120.1
C8 C9 H9 119.4
C9 C10 C11 118.9(12)
C9 C10 H10 120.2
C11 C10 H10 120.9
C12 C11 F1 118.0(14)
C12 C11 C10 122.1(13)
F1 C11 C10 119.8(13)
C11 C12 C13 118.1(13)
C11 C12 H12 121.0
C13 C12 H12 121.0
C8 C13 C12 120.5(12)
C8 C13 H13 119.6
C12 C13 H13 119.9
C18 C14 N3 108.3(10)
C18 C14 C15 113.1(14)
N3 C14 C15 98.9(12)
C18 C14 H14 112.8
N3 C14 H14 111.9
C15 C14 H14 110.9
C16 C15 C14 104.9(13)
C16 C15 H15A 109.5
C14 C15 H15A 109.7
C16 C15 H15B 112.0
C14 C15 H15B 111.7
H15A C15 H15B 109.0
C15 C16 C17 112.3(12)
C15 C16 H16A 108.1
C17 C16 H16A 108.8
C15 C16 H16B 110.8
C17 C16 H16B 108.9
H16A C16 H16B 108.0
N3 C17 C24 117.9(12)
N3 C17 C16 99.1(10)
C24 C17 C16 114.2(10)
N3 C17 H17 108.2
C24 C17 H17 108.1
C16 C17 H17 108.8
C19 C18 C23 119.9(16)
C19 C18 C14 124.0(15)
C23 C18 C14 115.8(13)
C18 C19 C20 117.7(17)
C18 C19 H19 120.2
C20 C19 H19 122.1
C21 C20 C19 123.5(19)
C21 C20 H20 118.6
C19 C20 H20 117.9
C20 C21 C22 118(2)
C20 C21 H21 121.4
C22 C21 H21 121.0
C21 C22 C23 122(2)
C21 C22 H22 119.0
C23 C22 H22 118.6
C22 C23 C18 118.8(17)
C22 C23 H23 121.4
C18 C23 H23 119.7
C25 C24 C29 117.3(16)
C25 C24 C17 125.0(13)
C29 C24 C17 117.1(14)
C26 C25 C24 121.4(17)
C26 C25 H25 120.1
C24 C25 H25 118.2
C25 C26 C27 118.5(19)
C25 C26 H26 119.8
C27 C26 H26 121.6
C28 C27 C26 122.4(19)
C28 C27 H27 119.1
C26 C27 H27 118.4
C27 C28 C29 118(2)
C27 C28 H28 120.8
C29 C28 H28 120.9
C28 C29 C24 122(2)
C28 C29 H29 119.1
C24 C29 H29 119.2
C30 Au2 Cl2 177.1(4)
C30 N4 C32 111.6(9)
C30 N4 C36 123.6(9)
C32 N4 C36 124.8(9)
C31 N5 C30 115.1(10)
C31 N5 N6 127.3(10)
C30 N5 N6 117.6(9)
N5 N6 C46 115.5(9)
N5 N6 C43 114.0(8)
C46 N6 C43 108.0(9)
N5 C30 N4 101.2(9)
N5 C30 Au2 126.8(8)
N4 C30 Au2 131.5(8)
N5 C31 C32 105.0(10)
N5 C31 H31 127.6
C32 C31 H31 127.4
C31 C32 N4 107.1(9)
C31 C32 C33 135.2(12)
N4 C32 C33 117.5(11)
C34 C33 C32 118.6(13)
C34 C33 H33 120.5
C32 C33 H33 120.9
C33 C34 C35 122.2(12)
C33 C34 H34 119.3
C35 C34 H34 118.5
C34 C35 C36 125.5(13)
C34 C35 H35 117.5
C36 C35 H35 116.9
C37 C36 C35 125.3(12)
C37 C36 N4 123.5(10)
C35 C36 N4 111.2(11)
C36 C37 C38 122.3(13)
C36 C37 C42 122.3(12)
C38 C37 C42 115.3(13)
C39 C38 C37 121.3(16)
C39 C38 H38 120.0
C37 C38 H38 118.6
C40 C39 C38 116.0(17)
C40 C39 H39 122.1
C38 C39 H39 121.9
C41 C40 C39 122.5(17)
C41 C40 F2 121.5(19)
C39 C40 F2 116.0(18)
C42 C41 C40 120.7(18)
C42 C41 H41 119.7
C40 C41 H41 119.7
C41 C42 C37 122.3(15)
C41 C42 H42 119.4
C37 C42 H42 118.4
N6 C43 C44 100.1(9)
N6 C43 C47 113.6(9)
C44 C43 C47 113.3(10)
N6 C43 H43 110.0
C44 C43 H43 109.9
C47 C43 H43 109.8
C43 C44 C45 103.7(10)
C43 C44 H44A 111.1
C45 C44 H44A 111.7
C43 C44 H44B 110.9
C45 C44 H44B 110.5
H44A C44 H44B 109.0
C44 C45 C46 107.9(10)
C44 C45 H45A 109.5
C46 C45 H45A 109.6
C44 C45 H45B 110.6
C46 C45 H45B 110.8
H45A C45 H45B 108.5
C53 C46 N6 116.9(9)
C53 C46 C45 114.4(10)
N6 C46 C45 98.0(10)
C53 C46 H46 108.8
N6 C46 H46 109.3
C45 C46 H46 108.9
C48 C47 C52 122.1(14)
C48 C47 C43 121.2(13)
C52 C47 C43 116.6(12)
C47 C48 C49 118.8(17)
C47 C48 H48 120.9
C49 C48 H48 120.0
C48 C49 C50 120.7(17)
C48 C49 H49 119.9
C50 C49 H49 119.2
C49 C50 C51 119.4(15)
C49 C50 H50 120.8
C51 C50 H50 119.7
C52 C51 C50 119.3(16)
C52 C51 H51 120.4
C50 C51 H51 120.3
C47 C52 C51 119.2(15)
C47 C52 H52 121.1
C51 C52 H52 119.6
C58 C53 C46 121.9(11)
C58 C53 C54 112.7(12)
C46 C53 C54 125.3(11)
C55 C54 C53 124.8(13)
C55 C54 H54 119.0
C53 C54 H54 116.2
C54 C55 C56 117.6(13)
C54 C55 H55 121.0
C56 C55 H55 121.4
C55 C56 C57 121.6(14)
C55 C56 H56 118.6
C57 C56 H56 119.8
C58 C57 C56 119.5(13)
C58 C57 H57 120.3
C56 C57 H57 120.2
C57 C58 C53 123.8(12)
C57 C58 H58 119.7
C53 C58 H58 116.5
Cl4 C59 Cl3 107.0(8)
Cl4 C59 H59A 110.7
Cl3 C59 H59A 110.2
Cl4 C59 H59B 110.1
Cl3 C59 H59B 110.3
H59A C59 H59B 108.5
H1O1 O1 H2O1 116.3
H1O2 O2 H2O2 92.5
H1O3 O3 H2O3 147.9
H1O3 O3 H1O3 0.0
H2O3 O3 H1O3 147.9
H1O3 O3 H2O3 147.9
H2O3 O3 H2O3 0.0
H1O3 O3 H2O3 147.9

loop_
_geom_bond_atom_site_label_1
_geom_bond_atom_site_label_2
_geom_bond_distance
Au1 C1 1.942(12)
Au1 Cl1 2.282(3)
F1 C11 1.354(15)
N1 C1 1.355(14)
N1 C3 1.437(15)
N1 C7 1.441(15)
N2 C2 1.376(15)
N2 N3 1.400(14)
N2 C1 1.407(14)
N3 C17 1.459(16)
N3 C14 1.548(16)
C2 C3 1.353(18)
C2 H2 0.9500
C3 C4 1.370(18)
C4 C5 1.35(2)
C4 H4 0.9500
C5 C6 1.42(2)
C5 H5 0.9500
C6 C7 1.317(16)
C6 H6 0.9500
C7 C8 1.503(16)
C8 C13 1.350(16)
C8 C9 1.378(16)
C9 C10 1.374(17)
C9 H9 0.9500
C10 C11 1.38(2)
C10 H10 0.9500
C11 C12 1.34(2)
C12 C13 1.425(18)
C12 H12 0.9500
C13 H13 0.9500
C14 C18 1.52(2)
C14 C15 1.56(2)
C14 H14 1.0000
C15 C16 1.45(2)
C15 H15A 0.9900
C15 H15B 0.9900
C16 C17 1.566(19)
C16 H16A 0.9900
C16 H16B 0.9900
C17 C24 1.475(19)
C17 H17 1.0000
C18 C19 1.365(19)
C18 C23 1.399(19)
C19 C20 1.42(3)
C19 H19 0.9500
C20 C21 1.35(3)
C20 H20 0.9500
C21 C22 1.35(3)
C21 H21 0.9500
C22 C23 1.40(3)
C22 H22 0.9500
C23 H23 0.9500
C24 C25 1.39(2)
C24 C29 1.41(2)
C25 C26 1.31(2)
C25 H25 0.9500
C26 C27 1.41(3)
C26 H26 0.9500
C27 C28 1.33(3)
C27 H27 0.9500
C28 C29 1.34(3)
C28 H28 0.9500
C29 H29 0.9500
Au2 C30 1.950(10)
Au2 Cl2 2.267(4)
F2 C40 1.43(2)
N4 C30 1.388(13)
N4 C32 1.396(14)
N4 C36 1.460(15)
N5 C31 1.364(14)
N5 C30 1.374(14)
N5 N6 1.443(13)
N6 C46 1.449(15)
N6 C43 1.490(15)
C31 C32 1.370(17)
C31 H31 0.9500
C32 C33 1.465(16)
C33 C34 1.32(2)
C33 H33 0.9500
C34 C35 1.39(2)
C34 H34 0.9500
C35 C36 1.396(17)
C35 H35 0.9500
C36 C37 1.391(18)
C37 C38 1.414(18)
C37 C42 1.43(2)
C38 C39 1.41(2)
C38 H38 0.9500
C39 C40 1.39(3)
C39 H39 0.9500
C40 C41 1.35(3)
C41 C42 1.33(2)
C41 H41 0.9500
C42 H42 0.9500
C43 C44 1.499(16)
C43 C47 1.567(18)
C43 H43 1.0000
C44 C45 1.534(19)
C44 H44A 0.9900
C44 H44B 0.9900
C45 C46 1.559(17)
C45 H45A 0.9900
C45 H45B 0.9900
C46 C53 1.437(17)
C46 H46 1.0000
C47 C48 1.40(2)
C47 C52 1.40(2)
C48 C49 1.40(2)
C48 H48 0.9500
C49 C50 1.42(2)
C49 H49 0.9500
C50 C51 1.42(2)
C50 H50 0.9500
C51 C52 1.42(2)
C51 H51 0.9500
C52 H52 0.9500
C53 C58 1.418(18)
C53 C54 1.463(16)
C54 C55 1.363(19)
C54 H54 0.9500
C55 C56 1.39(2)
C55 H55 0.9500
C56 C57 1.397(19)
C56 H56 0.9500
C57 C58 1.362(18)
C57 H57 0.9500
C58 H58 0.9500
Cl3 C59 1.852(13)
Cl4 C59 1.706(12)
C59 H59A 0.9900
C59 H59B 0.9900
O1 H1O1 0.8492
O1 H2O1 0.8936
O2 H1O2 0.8476
O2 H2O2 0.8508
O3 H1O3 0.8551
O3 H2O3 0.8695
O3 H1O3 0.8551
O3 H2O3 0.8695

loop_
_geom_torsion_atom_site_label_1
_geom_torsion_atom_site_label_2
_geom_torsion_atom_site_label_3
_geom_torsion_atom_site_label_4
_geom_torsion
C2 N2 N3 C17 101.4(14)
C1 N2 N3 C17 -79.8(12)
C2 N2 N3 C14 -29.7(17)
C1 N2 N3 C14 149.1(11)
C3 N1 C1 N2 3.7(12)
C7 N1 C1 N2 178.7(10)
C3 N1 C1 Au1 -173.5(9)
C7 N1 C1 Au1 1.5(17)
C2 N2 C1 N1 -1.9(13)
N3 N2 C1 N1 179.1(9)
C2 N2 C1 Au1 175.4(9)
N3 N2 C1 Au1 -3.6(15)
N3 N2 C2 C3 178.2(11)
C1 N2 C2 C3 -0.6(15)
N2 C2 C3 C4 -175.9(15)
N2 C2 C3 N1 2.8(14)
C1 N1 C3 C2 -4.3(14)
C7 N1 C3 C2 -179.8(10)
C1 N1 C3 C4 174.6(12)
C7 N1 C3 C4 -0.9(18)
C2 C3 C4 C5 179.3(16)
N1 C3 C4 C5 1(2)
C3 C4 C5 C6 -4(2)
C4 C5 C6 C7 7(2)
C5 C6 C7 N1 -7(2)
C5 C6 C7 C8 172.3(13)
C1 N1 C7 C6 -170.7(12)
C3 N1 C7 C6 4.1(17)
C1 N1 C7 C8 9.7(17)
C3 N1 C7 C8 -175.5(10)
C6 C7 C8 C13 73.0(18)
N1 C7 C8 C13 -107.4(13)
C6 C7 C8 C9 -103.9(15)
N1 C7 C8 C9 75.7(15)
C13 C8 C9 C10 0(2)
C7 C8 C9 C10 177.2(12)
C8 C9 C10 C11 0(2)
C9 C10 C11 C12 -2(2)
C9 C10 C11 F1 -179.5(13)
F1 C11 C12 C13 -179.1(13)
C10 C11 C12 C13 4(2)
C9 C8 C13 C12 1(2)
C7 C8 C13 C12 -175.8(12)
C11 C12 C13 C8 -3(2)
N2 N3 C14 C18 -68.7(14)
C17 N3 C14 C18 157.6(11)
N2 N3 C14 C15 173.3(12)
C17 N3 C14 C15 39.6(15)
C18 C14 C15 C16 -144.4(14)
N3 C14 C15 C16 -30.1(17)
C14 C15 C16 C17 14(2)
N2 N3 C17 C24 -40.6(14)
C14 N3 C17 C24 92.8(14)
N2 N3 C17 C16 -164.3(9)
C14 N3 C17 C16 -30.9(13)
C15 C16 C17 N3 9.9(17)
C15 C16 C17 C24 -116.3(16)
N3 C14 C18 C19 -52.8(18)
C15 C14 C18 C19 55.8(18)
N3 C14 C18 C23 133.5(12)
C15 C14 C18 C23 -118.0(15)
C23 C18 C19 C20 -1(2)
C14 C18 C19 C20 -174.2(14)
C18 C19 C20 C21 -1(3)
C19 C20 C21 C22 1(3)
C20 C21 C22 C23 -1(3)
C21 C22 C23 C18 0(3)
C19 C18 C23 C22 1(2)
C14 C18 C23 C22 175.2(14)
N3 C17 C24 C25 -55.1(18)
C16 C17 C24 C25 60.7(18)
N3 C17 C24 C29 134.1(15)
C16 C17 C24 C29 -110.1(17)
C29 C24 C25 C26 -8(2)
C17 C24 C25 C26 -178.3(15)
C24 C25 C26 C27 5(3)
C25 C26 C27 C28 0(3)
C26 C27 C28 C29 -3(4)
C27 C28 C29 C24 1(4)
C25 C24 C29 C28 5(3)
C17 C24 C29 C28 176(2)
C31 N5 N6 C46 80.2(14)
C30 N5 N6 C46 -97.4(11)
C31 N5 N6 C43 -45.8(15)
C30 N5 N6 C43 136.6(10)
C31 N5 C30 N4 0.9(13)
N6 N5 C30 N4 178.7(9)
C31 N5 C30 Au2 173.0(8)
N6 N5 C30 Au2 -9.1(14)
C32 N4 C30 N5 0.6(12)
C36 N4 C30 N5 177.3(9)
C32 N4 C30 Au2 -171.0(9)
C36 N4 C30 Au2 5.7(16)
C30 N5 C31 C32 -2.0(14)
N6 N5 C31 C32 -179.6(10)
N5 C31 C32 N4 2.2(13)
N5 C31 C32 C33 -173.6(14)
C30 N4 C32 C31 -1.8(13)
C36 N4 C32 C31 -178.5(10)
C30 N4 C32 C33 174.8(10)
C36 N4 C32 C33 -1.9(16)
C31 C32 C33 C34 173.2(14)
N4 C32 C33 C34 -2.2(18)
C32 C33 C34 C35 4(2)
C33 C34 C35 C36 -3(2)
C34 C35 C36 C37 179.5(15)
C34 C35 C36 N4 -1(2)
C30 N4 C36 C37 6.5(18)
C32 N4 C36 C37 -177.2(12)
C30 N4 C36 C35 -172.9(11)
C32 N4 C36 C35 3.4(17)
C35 C36 C37 C38 -117.0(16)
N4 C36 C37 C38 63.7(19)
C35 C36 C37 C42 67(2)
N4 C36 C37 C42 -112.2(14)
C36 C37 C38 C39 170.9(16)
C42 C37 C38 C39 -13(2)
C37 C38 C39 C40 16(3)
C38 C39 C40 C41 -13(3)
C38 C39 C40 F2 168.2(16)
C39 C40 C41 C42 7(3)
F2 C40 C41 C42 -174.9(16)
C40 C41 C42 C37 -3(3)
C36 C37 C42 C41 -178.1(14)
C38 C37 C42 C41 6(2)
N5 N6 C43 C44 178.9(9)
C46 N6 C43 C44 49.1(11)
N5 N6 C43 C47 -60.1(12)
C46 N6 C43 C47 170.1(9)
N6 C43 C44 C45 -31.8(11)
C47 C43 C44 C45 -153.0(11)
C43 C44 C45 C46 7.8(13)
N5 N6 C46 C53 -48.7(14)
C43 N6 C46 C53 80.2(12)
N5 N6 C46 C45 -171.3(9)
C43 N6 C46 C45 -42.4(10)
C44 C45 C46 C53 -104.3(12)
C44 C45 C46 N6 20.1(12)
N6 C43 C47 C48 -33.8(17)
C44 C43 C47 C48 79.5(16)
N6 C43 C47 C52 149.7(11)
C44 C43 C47 C52 -97.0(14)
C52 C47 C48 C49 4(2)
C43 C47 C48 C49 -171.9(14)
C47 C48 C49 C50 -8(3)
C48 C49 C50 C51 7(2)
C49 C50 C51 C52 -2(2)
C48 C47 C52 C51 1(2)
C43 C47 C52 C51 177.1(12)
C50 C51 C52 C47 -2(2)
N6 C46 C53 C58 94.0(14)
C45 C46 C53 C58 -152.3(12)
N6 C46 C53 C54 -83.2(15)
C45 C46 C53 C54 30.5(17)
C58 C53 C54 C55 -1.1(19)
C46 C53 C54 C55 176.3(12)
C53 C54 C55 C56 3(2)
C54 C55 C56 C57 -3(2)
C55 C56 C57 C58 1(2)
C56 C57 C58 C53 1(2)
C46 C53 C58 C57 -178.1(11)
C54 C53 C58 C57 -0.6(18)
